data_2238224
loop_
_publ_author_name
'Seven, \"Omer'
'Bolte, Michael'
'Lerner, Hans-Wolfram'

_publ_section_title
;
 Di-\m-bromido-bis[(diethyl
 ether-\k<i>O</i>)(2,4,6-trimethylphenyl)magnesium]: the mesityl Grignard
 reagent
;
_journal_coeditor_code NG5334
_journal_issue 7
_journal_name_full 'Acta Crystallographica Section E'
_journal_page_first m424
_journal_paper_doi 10.1107/S1600536813017108
_journal_volume 69
_journal_year 2013
_chemical_formula_iupac '[Mg2 Br2 (C9 H11)2 (C4 H10 O)2]'
_chemical_formula_moiety 'C26 H42 Br2 Mg2 O2'
_chemical_formula_sum 'C26 H42 Br2 Mg2 O2'
_chemical_formula_weight 595.03
_chemical_name_systematic
;
Di-\m-bromido-bis[(diethyl ether-\k<i>O</i>)(2,4,6-trimethylphenyl)magnesium]
;
_space_group_crystal_system triclinic
_space_group_IT_number 2
_space_group_name_Hall '-P 1'
_space_group_name_H-M_alt 'P -1'
_symmetry_space_group_name_Hall '-P 1'
_symmetry_space_group_name_H-M 'P -1'
_atom_sites_solution_hydrogens geom
_audit_creation_method SHELXL-201
_cell_angle_alpha 87.285(6)
_cell_angle_beta 82.516(6)
_cell_angle_gamma 65.396(5)
_cell_formula_units_Z 1
_cell_length_a 7.8516(6)
_cell_length_b 8.8285(6)
_cell_length_c 12.1356(8)
_cell_measurement_reflns_used 29361
_cell_measurement_temperature 173(2)
_cell_measurement_theta_max 30.1
_cell_measurement_theta_min 3.4
_cell_volume 758.30(10)
_computing_cell_refinement 'X-AREA (Stoe & Cie, 2001)'
_computing_data_collection 'X-AREA (Stoe & Cie, 2001)'
_computing_data_reduction 'X-AREA (Stoe & Cie, 2001)'
_computing_molecular_graphics 'XP (Sheldrick, 2008)'
_computing_publication_material 'PLATON (Spek, 2009) and publCIF (Westrip, 2010)'
_computing_structure_refinement 'SHELXL2012 (Sheldrick, 2012)'
_computing_structure_solution 'SHELXS97 (Sheldrick, 2008)'
_diffrn_ambient_temperature 173(2)
_diffrn_measured_fraction_theta_full 0.987
_diffrn_measured_fraction_theta_max 0.987
_diffrn_measurement_device_type 'Stoe IPDS II two-circle'
_diffrn_measurement_method \w
_diffrn_radiation_type MoK\a
_diffrn_radiation_wavelength 0.71073
_diffrn_reflns_av_R_equivalents 0.0484
_diffrn_reflns_limit_h_max 10
_diffrn_reflns_limit_h_min -10
_diffrn_reflns_limit_k_max 12
_diffrn_reflns_limit_k_min -12
_diffrn_reflns_limit_l_max 14
_diffrn_reflns_limit_l_min -16
_diffrn_reflns_number 18010
_diffrn_reflns_theta_full 25.000
_diffrn_reflns_theta_max 29.647
_diffrn_reflns_theta_min 3.227
_exptl_absorpt_coefficient_mu 2.732
_exptl_absorpt_correction_T_max 0.718
_exptl_absorpt_correction_T_min 0.572
_exptl_absorpt_correction_type multi-scan
_exptl_absorpt_process_details '(X-AREA; Stoe & Cie, 2001)'
_exptl_crystal_colour colourless
_exptl_crystal_density_diffrn 1.303
_exptl_crystal_description plate
_exptl_crystal_F_000 308
_exptl_crystal_size_max 0.230
_exptl_crystal_size_mid 0.190
_exptl_crystal_size_min 0.130
_refine_diff_density_max 0.702
_refine_diff_density_min -0.553
_refine_ls_extinction_method none
_refine_ls_goodness_of_fit_ref 1.057
_refine_ls_hydrogen_treatment constr
_refine_ls_matrix_type full
_refine_ls_number_parameters 148
_refine_ls_number_reflns 4227
_refine_ls_number_restraints 0
_refine_ls_restrained_S_all 1.057
_refine_ls_R_factor_all 0.0409
_refine_ls_R_factor_gt 0.0356
_refine_ls_shift/su_max 0.001
_refine_ls_shift/su_mean 0.000
_refine_ls_structure_factor_coef Fsqd
_refine_ls_weighting_details
;
 w=1/[\s^2^(Fo^2^)+(0.0555P)^2^+0.1885P]
 where P=(Fo^2^+2Fc^2^)/3
;
_refine_ls_weighting_scheme calc
_refine_ls_wR_factor_gt 0.0928
_refine_ls_wR_factor_ref 0.0957
_reflns_number_gt 3839
_reflns_number_total 4227
_reflns_threshold_expression I>2\s(I)
_cod_data_source_file ng5334.cif
_cod_data_source_block I
_cod_database_code 2238224
_cod_database_fobs_code 2238224
_shelx_space_group_comment
;
The symmetry employed for this shelxl refinement is uniquely defined
by the following loop, which should always be used as a source of
symmetry information in preference to the above space-group names.
They are only intended as comments.
;
_shelx_estimated_absorpt_t_min 0.572
_shelx_estimated_absorpt_t_max 0.718
_shelxl_version_number .002012

loop_
_space_group_symop_operation_xyz
'x, y, z'
'-x, -y, -z'

loop_
_atom_site_type_symbol
_atom_site_label
_atom_site_fract_x
_atom_site_fract_y
_atom_site_fract_z
_atom_site_U_iso_or_equiv
_atom_site_adp_type
_atom_site_calc_flag
_atom_site_occupancy
Br Br1 0.47162(3) 0.70177(2) 0.43643(2) 0.04331(8) Uani d 1
Mg Mg1 0.56669(9) 0.40755(8) 0.36418(5) 0.03510(14) Uani d 1
O O1 0.3353(2) 0.4088(2) 0.30685(13) 0.0454(3) Uani d 1
C C1 0.1452(4) 0.4898(4) 0.3613(2) 0.0646(7) Uani d 1
H H1A 0.1459 0.5477 0.4290 0.077 Uiso calc 1
H H1B 0.0966 0.4047 0.3844 0.077 Uiso calc 1
C C2 0.0172(5) 0.6124(4) 0.2880(3) 0.0745(8) Uani d 1
H H2A -0.1102 0.6646 0.3281 0.112 Uiso calc 1
H H2B 0.0139 0.5553 0.2215 0.112 Uiso calc 1
H H2C 0.0634 0.6981 0.2660 0.112 Uiso calc 1
C C3 0.3630(4) 0.2712(3) 0.2340(2) 0.0549(6) Uani d 1
H H3A 0.4537 0.2676 0.1682 0.066 Uiso calc 1
H H3B 0.2416 0.2902 0.2077 0.066 Uiso calc 1
C C4 0.4358(4) 0.1090(4) 0.2927(3) 0.0650(7) Uani d 1
H H4A 0.4529 0.0192 0.2420 0.097 Uiso calc 1
H H4B 0.3452 0.1118 0.3572 0.097 Uiso calc 1
H H4C 0.5571 0.0891 0.3177 0.097 Uiso calc 1
C C11 0.8009(3) 0.2966(3) 0.24069(16) 0.0376(4) Uani d 1
C C12 0.8019(3) 0.3733(3) 0.13610(18) 0.0435(4) Uani d 1
C C13 0.9428(4) 0.2965(4) 0.04831(19) 0.0517(5) Uani d 1
H H13 0.9401 0.3527 -0.0206 0.062 Uiso calc 1
C C14 1.0863(3) 0.1401(3) 0.0595(2) 0.0509(5) Uani d 1
C C15 1.0878(3) 0.0633(3) 0.1619(2) 0.0479(5) Uani d 1
H H15 1.1845 -0.0441 0.1716 0.057 Uiso calc 1
C C16 0.9509(3) 0.1396(3) 0.25080(18) 0.0404(4) Uani d 1
C C17 0.6470(4) 0.5430(3) 0.1164(2) 0.0579(6) Uani d 1
H H17A 0.6757 0.5828 0.0425 0.087 Uiso calc 1
H H17B 0.6391 0.6219 0.1731 0.087 Uiso calc 1
H H17C 0.5260 0.5339 0.1207 0.087 Uiso calc 1
C C18 1.2346(4) 0.0568(5) -0.0371(3) 0.0665(8) Uani d 1
H H18A 1.3152 0.1171 -0.0534 0.100 Uiso calc 1
H H18B 1.1729 0.0580 -0.1025 0.100 Uiso calc 1
H H18C 1.3118 -0.0586 -0.0178 0.100 Uiso calc 1
C C19 0.9662(4) 0.0501(3) 0.3609(2) 0.0531(5) Uani d 1
H H19A 0.8588 0.0200 0.3788 0.080 Uiso calc 1
H H19B 0.9656 0.1233 0.4193 0.080 Uiso calc 1
H H19C 1.0840 -0.0512 0.3560 0.080 Uiso calc 1

loop_
_atom_site_aniso_label
_atom_site_aniso_U_11
_atom_site_aniso_U_22
_atom_site_aniso_U_33
_atom_site_aniso_U_12
_atom_site_aniso_U_13
_atom_site_aniso_U_23
Br1 0.05753(14) 0.03546(11) 0.03474(11) -0.01729(8) -0.00527(8) 0.00114(7)
Mg1 0.0392(3) 0.0381(3) 0.0299(3) -0.0168(3) -0.0070(2) -0.0023(2)
O1 0.0436(7) 0.0608(9) 0.0388(7) -0.0271(7) -0.0068(6) -0.0099(6)
C1 0.0522(14) 0.096(2) 0.0501(14) -0.0355(14) -0.0017(11) -0.0116(14)
C2 0.0584(16) 0.0700(18) 0.096(3) -0.0244(14) -0.0198(16) -0.0042(17)
C3 0.0679(15) 0.0638(14) 0.0474(12) -0.0386(12) -0.0135(11) -0.0086(10)
C4 0.0670(16) 0.0671(16) 0.0712(18) -0.0358(14) -0.0158(14) 0.0015(14)
C11 0.0418(9) 0.0448(9) 0.0318(9) -0.0230(8) -0.0050(7) -0.0035(7)
C12 0.0525(11) 0.0531(11) 0.0341(9) -0.0302(9) -0.0079(8) 0.0011(8)
C13 0.0634(14) 0.0732(15) 0.0318(9) -0.0425(12) -0.0006(9) -0.0049(9)
C14 0.0490(12) 0.0728(15) 0.0440(12) -0.0389(11) 0.0046(9) -0.0200(10)
C15 0.0406(10) 0.0548(12) 0.0515(12) -0.0225(9) -0.0015(9) -0.0166(10)
C16 0.0396(9) 0.0466(10) 0.0389(10) -0.0208(8) -0.0056(8) -0.0051(8)
C17 0.0731(16) 0.0603(14) 0.0420(12) -0.0291(12) -0.0121(11) 0.0120(10)
C18 0.0574(14) 0.098(2) 0.0557(15) -0.0463(15) 0.0119(12) -0.0291(14)
C19 0.0505(12) 0.0512(12) 0.0490(13) -0.0127(10) -0.0075(10) 0.0047(10)

loop_
_atom_type_symbol
_atom_type_description
_atom_type_scat_dispersion_real
_atom_type_scat_dispersion_imag
_atom_type_scat_source
C C 0.0033 0.0016 'International Tables Vol C Tables 4.2.6.8 and 6.1.1.4'
H H 0.0000 0.0000 'International Tables Vol C Tables 4.2.6.8 and 6.1.1.4'
Br Br -0.2901 2.4595 'International Tables Vol C Tables 4.2.6.8 and 6.1.1.4'
Mg Mg 0.0486 0.0363 'International Tables Vol C Tables 4.2.6.8 and 6.1.1.4'
O O 0.0106 0.0060 'International Tables Vol C Tables 4.2.6.8 and 6.1.1.4'

loop_
_geom_angle_atom_site_label_1
_geom_angle_atom_site_label_2
_geom_angle_atom_site_label_3
_geom_angle_site_symmetry_1
_geom_angle_site_symmetry_3
_geom_angle
_geom_angle_publ_flag
Mg1 Br1 Mg1 . 2_666 88.28(2) ?
O1 Mg1 C11 . . 108.18(7) y
O1 Mg1 Br1 . . 105.96(5) y
C11 Mg1 Br1 . . 121.22(6) y
O1 Mg1 Br1 . 2_666 100.23(5) y
C11 Mg1 Br1 . 2_666 126.30(6) y
Br1 Mg1 Br1 . 2_666 91.72(2) ?
O1 Mg1 Mg1 . 2_666 108.92(5) ?
C11 Mg1 Mg1 . 2_666 142.89(6) ?
Br1 Mg1 Mg1 . 2_666 46.315(16) ?
Br1 Mg1 Mg1 2_666 2_666 45.403(16) ?
C1 O1 C3 . . 113.41(19) ?
C1 O1 Mg1 . . 124.89(15) ?
C3 O1 Mg1 . . 117.26(15) ?
O1 C1 C2 . . 112.1(3) ?
O1 C1 H1A . . 109.2 ?
C2 C1 H1A . . 109.2 ?
O1 C1 H1B . . 109.2 ?
C2 C1 H1B . . 109.2 ?
H1A C1 H1B . . 107.9 ?
C1 C2 H2A . . 109.5 ?
C1 C2 H2B . . 109.5 ?
H2A C2 H2B . . 109.5 ?
C1 C2 H2C . . 109.5 ?
H2A C2 H2C . . 109.5 ?
H2B C2 H2C . . 109.5 ?
O1 C3 C4 . . 111.2(2) ?
O1 C3 H3A . . 109.4 ?
C4 C3 H3A . . 109.4 ?
O1 C3 H3B . . 109.4 ?
C4 C3 H3B . . 109.4 ?
H3A C3 H3B . . 108.0 ?
C3 C4 H4A . . 109.5 ?
C3 C4 H4B . . 109.5 ?
H4A C4 H4B . . 109.5 ?
C3 C4 H4C . . 109.5 ?
H4A C4 H4C . . 109.5 ?
H4B C4 H4C . . 109.5 ?
C16 C11 C12 . . 115.81(19) ?
C16 C11 Mg1 . . 124.39(15) ?
C12 C11 Mg1 . . 119.46(16) ?
C13 C12 C11 . . 121.6(2) ?
C13 C12 C17 . . 118.3(2) ?
C11 C12 C17 . . 120.1(2) ?
C14 C13 C12 . . 121.5(2) ?
C14 C13 H13 . . 119.3 ?
C12 C13 H13 . . 119.3 ?
C15 C14 C13 . . 117.6(2) ?
C15 C14 C18 . . 121.5(3) ?
C13 C14 C18 . . 120.8(3) ?
C14 C15 C16 . . 121.6(2) ?
C14 C15 H15 . . 119.2 ?
C16 C15 H15 . . 119.2 ?
C15 C16 C11 . . 121.9(2) ?
C15 C16 C19 . . 118.4(2) ?
C11 C16 C19 . . 119.79(19) ?
C12 C17 H17A . . 109.5 ?
C12 C17 H17B . . 109.5 ?
H17A C17 H17B . . 109.5 ?
C12 C17 H17C . . 109.5 ?
H17A C17 H17C . . 109.5 ?
H17B C17 H17C . . 109.5 ?
C14 C18 H18A . . 109.5 ?
C14 C18 H18B . . 109.5 ?
H18A C18 H18B . . 109.5 ?
C14 C18 H18C . . 109.5 ?
H18A C18 H18C . . 109.5 ?
H18B C18 H18C . . 109.5 ?
C16 C19 H19A . . 109.5 ?
C16 C19 H19B . . 109.5 ?
H19A C19 H19B . . 109.5 ?
C16 C19 H19C . . 109.5 ?
H19A C19 H19C . . 109.5 ?
H19B C19 H19C . . 109.5 ?

loop_
_geom_bond_atom_site_label_1
_geom_bond_atom_site_label_2
_geom_bond_site_symmetry_2
_geom_bond_distance
_geom_bond_publ_flag
Br1 Mg1 . 2.5503(7) y
Br1 Mg1 2_666 2.5900(7) y
Mg1 O1 . 2.0243(16) y
Mg1 C11 . 2.123(2) y
Mg1 Br1 2_666 2.5900(7) ?
O1 C1 . 1.440(3) ?
O1 C3 . 1.462(3) ?
C1 C2 . 1.486(5) ?
C1 H1A . 0.9900 ?
C1 H1B . 0.9900 ?
C2 H2A . 0.9800 ?
C2 H2B . 0.9800 ?
C2 H2C . 0.9800 ?
C3 C4 . 1.488(4) ?
C3 H3A . 0.9900 ?
C3 H3B . 0.9900 ?
C4 H4A . 0.9800 ?
C4 H4B . 0.9800 ?
C4 H4C . 0.9800 ?
C11 C16 . 1.409(3) ?
C11 C12 . 1.411(3) ?
C12 C13 . 1.399(3) ?
C12 C17 . 1.518(4) ?
C13 C14 . 1.386(4) ?
C13 H13 . 0.9500 ?
C14 C15 . 1.385(4) ?
C14 C18 . 1.511(3) ?
C15 C16 . 1.392(3) ?
C15 H15 . 0.9500 ?
C16 C19 . 1.513(3) ?
C17 H17A . 0.9800 ?
C17 H17B . 0.9800 ?
C17 H17C . 0.9800 ?
C18 H18A . 0.9800 ?
C18 H18B . 0.9800 ?
C18 H18C . 0.9800 ?
C19 H19A . 0.9800 ?
C19 H19B . 0.9800 ?
C19 H19C . 0.9800 ?

loop_
_geom_hbond_atom_site_label_D
_geom_hbond_atom_site_label_H
_geom_hbond_atom_site_label_A
_geom_hbond_site_symmetry_A
_geom_hbond_distance_DH
_geom_hbond_distance_HA
_geom_hbond_angle_DHA
_geom_hbond_publ_flag
C3 H3B Cg1 1_455 0.990 2.833 158.9 yes
C18 H18B Cg1 2_755 0.980 3.047 122.1 yes

loop_
_geom_torsion_atom_site_label_1
_geom_torsion_atom_site_label_2
_geom_torsion_atom_site_label_3
_geom_torsion_atom_site_label_4
_geom_torsion
_geom_torsion_publ_flag
C3 O1 C1 C2 -81.3(3) ?
Mg1 O1 C1 C2 123.2(2) y
C1 O1 C3 C4 -94.6(3) ?
Mg1 O1 C3 C4 62.9(3) y
C16 C11 C12 C13 0.5(3) ?
Mg1 C11 C12 C13 -173.11(16) ?
C16 C11 C12 C17 -179.8(2) ?
Mg1 C11 C12 C17 6.6(3) ?
C11 C12 C13 C14 1.1(3) ?
C17 C12 C13 C14 -178.6(2) ?
C12 C13 C14 C15 -1.3(3) ?
C12 C13 C14 C18 178.4(2) ?
C13 C14 C15 C16 -0.2(3) ?
C18 C14 C15 C16 -179.8(2) ?
C14 C15 C16 C11 1.8(3) ?
C14 C15 C16 C19 -178.0(2) ?
C12 C11 C16 C15 -1.9(3) ?
Mg1 C11 C16 C15 171.33(15) ?
C12 C11 C16 C19 177.86(19) ?
Mg1 C11 C16 C19 -8.9(3) ?
